data_2204002
loop_
_publ_author_name
'Qu, Yang'
'You, Zhong-Lu'
'Liu, Zhao-Di'
'Zhu, Hai-Liang'
'Tan, Min-Yu'

_publ_section_title
;
 A mononuclear copper(II) compound derived from
 <i>N</i>-(2-hydroxyethyl)ethylenediamine
;
_journal_issue 8
_journal_name_full 'Acta Crystallographica Section E'
_journal_page_first m1187
_journal_page_last m1188
_journal_paper_doi 10.1107/S1600536804018227
_journal_volume 60
_journal_year 2004
_chemical_formula_iupac '[Cu (C4 H12 N2 O)2] (C7 H4 F O2)2'
_chemical_formula_moiety 'C8 H24 Cu N4 O2 2+, 2C7 H4 F O2 -'
_chemical_formula_sum 'C22 H32 Cu F2 N4 O6'
_chemical_formula_weight 550.06
_chemical_name_systematic
;
bis[N-(2-hydroxyethyl)ethylenediamine-\k^3^N,N',O]copper(II)
bis(4-fluorobenzoate)
;
_space_group_IT_number 2
_symmetry_cell_setting triclinic
_symmetry_space_group_name_Hall '-P 1'
_symmetry_space_group_name_H-M 'P -1'
_atom_sites_solution_hydrogens geom
_atom_sites_solution_primary direct
_atom_sites_solution_secondary difmap
_audit_creation_method SHELXL-97
_cell_angle_alpha 102.68(3)
_cell_angle_beta 100.27(3)
_cell_angle_gamma 99.53(3)
_cell_formula_units_Z 1
_cell_length_a 7.094(2)
_cell_length_b 7.353(2)
_cell_length_c 12.139(2)
_cell_measurement_reflns_used 1012
_cell_measurement_temperature 293(2)
_cell_measurement_theta_max 19.72
_cell_measurement_theta_min 2.45
_cell_volume 593.9(3)
_computing_cell_refinement SAINT
_computing_data_collection 'SMART (Siemens, 1996)'
_computing_data_reduction 'SAINT (Siemens, 1996)'
_computing_molecular_graphics 'SHELXTL (Sheldrick, 1997b)'
_computing_publication_material SHELXTL
_computing_structure_refinement 'SHELXL97 (Sheldrick, 1997a)'
_computing_structure_solution 'SHELXS97 (Sheldrick, 1997a)'
_diffrn_ambient_temperature 293(2)
_diffrn_measured_fraction_theta_full 0.941
_diffrn_measured_fraction_theta_max 0.941
_diffrn_measurement_device_type 'SMART CCD area-detector'
_diffrn_measurement_method \w
_diffrn_radiation_monochromator graphite
_diffrn_radiation_source 'fine-focus sealed tube'
_diffrn_radiation_type MoK\a
_diffrn_radiation_wavelength 0.71073
_diffrn_reflns_av_R_equivalents 0.0400
_diffrn_reflns_av_sigmaI/netI 0.0797
_diffrn_reflns_limit_h_max 8
_diffrn_reflns_limit_h_min -8
_diffrn_reflns_limit_k_max 8
_diffrn_reflns_limit_k_min -7
_diffrn_reflns_limit_l_max 12
_diffrn_reflns_limit_l_min -14
_diffrn_reflns_number 3094
_diffrn_reflns_theta_full 25.00
_diffrn_reflns_theta_max 25.00
_diffrn_reflns_theta_min 1.76
_diffrn_standards_decay_% 0
_diffrn_standards_interval_count 0
_diffrn_standards_interval_time 0
_diffrn_standards_number 0
_exptl_absorpt_coefficient_mu 0.982
_exptl_absorpt_correction_T_max 0.8431
_exptl_absorpt_correction_T_min 0.7441
_exptl_absorpt_correction_type multi-scan
_exptl_absorpt_process_details '(SADABS; Sheldrick, 1996)'
_exptl_crystal_colour blue
_exptl_crystal_density_diffrn 1.538
_exptl_crystal_density_method 'not measured'
_exptl_crystal_description block
_exptl_crystal_F_000 287
_exptl_crystal_size_max 0.32
_exptl_crystal_size_mid 0.22
_exptl_crystal_size_min 0.18
_refine_diff_density_max 0.876
_refine_diff_density_min -0.586
_refine_ls_extinction_method none
_refine_ls_goodness_of_fit_ref 1.065
_refine_ls_hydrogen_treatment mixed
_refine_ls_matrix_type full
_refine_ls_number_parameters 163
_refine_ls_number_reflns 1971
_refine_ls_number_restraints 0
_refine_ls_restrained_S_all 1.065
_refine_ls_R_factor_all 0.0850
_refine_ls_R_factor_gt 0.0568
_refine_ls_shift/su_max 0.002
_refine_ls_shift/su_mean 0.000
_refine_ls_structure_factor_coef Fsqd
_refine_ls_weighting_details 'calc w = 1/[\s^2^(Fo^2^)+(0.0946P)^2^] where P = (Fo^2^+2Fc^2^)/3'
_refine_ls_weighting_scheme calc
_refine_ls_wR_factor_gt 0.1297
_refine_ls_wR_factor_ref 0.1678
_reflns_number_gt 1470
_reflns_number_total 1971
_reflns_threshold_expression I>2\s(I)
_cod_data_source_file ci6408.cif
_cod_data_source_block I
_cod_depositor_comments
;
The following automatic conversions were performed:
'_symmetry_cell_setting' value 'Triclinic' changed to 'triclinic'
according to '/home/saulius/struct/CIF-dictionaries/cif_core.dic'
dictionary named 'cif_core.dic' version 2.4.1 from 2010-06-29.

Automatic conversion script
Id: cif_fix_enum 1527 2010-12-29 10:47:43Z saulius 

The following automatic conversions were performed:

'_symmetry_cell_setting' value 'Triclinic' changed to 'triclinic'
according to /home/saulius/struct/CIF-dictionaries/cif_core.dic
dictionary named 'cif_core.dic' version 2.4.1 from 2010-06-29.

Automatic conversion script
Id: cif_fix_values 1715 2011-07-08 13:25:40Z adriana 
;
_cod_original_cell_volume 593.9(2)
_cod_database_code 2204002
_cod_database_fobs_code 2204002

loop_
_symmetry_equiv_pos_as_xyz
'x, y, z'
'-x, -y, -z'

loop_
_atom_site_label
_atom_site_fract_x
_atom_site_fract_y
_atom_site_fract_z
_atom_site_U_iso_or_equiv
_atom_site_adp_type
_atom_site_calc_flag
_atom_site_refinement_flags
_atom_site_occupancy
_atom_site_type_symbol
Cu1 0.0000 0.0000 0.0000 0.0253(4) Uani d S 1 Cu
O2 0.5196(5) 0.0973(6) 0.8471(4) 0.0440(11) Uani d . 1 O
O3 0.2861(6) 0.2258(8) 0.7681(4) 0.0555(13) Uani d . 1 O
N1 0.1979(6) 0.1662(6) 0.1453(4) 0.0281(11) Uani d . 1 N
H1A 0.2661 0.0885 0.1749 0.080 Uiso d R 1 H
F1 0.8577(6) 0.2901(8) 0.4316(4) 0.0913(16) Uani d . 1 F
C1 0.5641(9) 0.2670(10) 0.4943(6) 0.0508(18) Uani d . 1 C
H1 0.5006 0.2922 0.4242 0.080 Uiso d R 1 H
C2 0.7588(10) 0.2610(11) 0.5142(6) 0.0541(19) Uani d . 1 C
C3 0.8561(8) 0.2319(11) 0.6139(6) 0.0520(18) Uani d . 1 C
H3 0.9935 0.2314 0.6260 0.080 Uiso d R 1 H
C4 0.7537(8) 0.2016(9) 0.6966(5) 0.0377(15) Uani d . 1 C
H4 0.8195 0.1765 0.7662 0.080 Uiso d R 1 H
C5 0.5553(7) 0.2056(8) 0.6807(5) 0.0336(14) Uani d . 1 C
C6 0.4625(8) 0.2396(10) 0.5791(5) 0.0453(17) Uani d . 1 C
H6 0.3258 0.2430 0.5672 0.080 Uiso d R 1 H
C7 0.4445(7) 0.1730(8) 0.7719(5) 0.0345(14) Uani d . 1 C
C8 0.2419(8) 0.4153(8) 0.0358(6) 0.0387(15) Uani d . 1 C
H8A 0.3398 0.4923 0.0104 0.080 Uiso d R 1 H
H8B 0.1728 0.4985 0.0775 0.080 Uiso d R 1 H
C9 0.3400(7) 0.3095(9) 0.1159(5) 0.0384(15) Uani d . 1 C
H9A 0.4288 0.2460 0.0790 0.080 Uiso d R 1 H
H9B 0.4154 0.3999 0.1858 0.080 Uiso d R 1 H
C10 0.0875(8) 0.2407(9) 0.2299(5) 0.0391(15) Uani d . 1 C
H10A 0.1778 0.3196 0.2989 0.080 Uiso d R 1 H
H10C 0.0114 0.1351 0.2480 0.080 Uiso d R 1 H
O1 0.1077(5) 0.2872(6) -0.0617(4) 0.0372(10) Uani d . 1 O
C11 -0.1002(7) 0.2859(9) 0.1697(5) 0.0362(15) Uani d . 1 C
H11A -0.1858 0.3067 0.2231 0.043 Uiso calc R 1 H
H11B -0.0694 0.4008 0.1438 0.043 Uiso calc R 1 H
N2 -0.1986(6) 0.1225(6) 0.0694(4) 0.0294(11) Uani d . 1 N
H2A -0.2732 0.1632 0.0156 0.035 Uiso calc R 1 H
H2B -0.2776 0.0361 0.0923 0.035 Uiso calc R 1 H
H1B 0.157(11) 0.254(12) -0.115(7) 0.080 Uiso d . 1 H

loop_
_atom_site_aniso_label
_atom_site_aniso_U_11
_atom_site_aniso_U_22
_atom_site_aniso_U_33
_atom_site_aniso_U_12
_atom_site_aniso_U_13
_atom_site_aniso_U_23
Cu1 0.0173(5) 0.0271(6) 0.0332(6) 0.0046(4) 0.0084(4) 0.0092(5)
O2 0.036(2) 0.061(3) 0.046(3) 0.012(2) 0.013(2) 0.034(2)
O3 0.041(2) 0.090(4) 0.055(3) 0.034(2) 0.021(2) 0.035(3)
N1 0.027(2) 0.030(3) 0.034(3) 0.0109(19) 0.012(2) 0.013(2)
F1 0.090(3) 0.139(5) 0.065(3) 0.019(3) 0.050(3) 0.046(3)
C1 0.058(4) 0.069(5) 0.034(4) 0.019(4) 0.011(3) 0.025(4)
C2 0.057(4) 0.070(5) 0.044(4) 0.010(4) 0.025(4) 0.025(4)
C3 0.031(3) 0.074(5) 0.059(5) 0.010(3) 0.014(3) 0.029(4)
C4 0.032(3) 0.045(4) 0.039(4) 0.006(3) 0.008(3) 0.019(3)
C5 0.030(3) 0.042(4) 0.036(3) 0.008(3) 0.007(3) 0.023(3)
C6 0.036(3) 0.063(5) 0.042(4) 0.013(3) 0.007(3) 0.025(3)
C7 0.024(3) 0.041(4) 0.041(4) 0.006(3) 0.007(3) 0.015(3)
C8 0.030(3) 0.032(3) 0.059(4) 0.004(3) 0.015(3) 0.018(3)
C9 0.022(3) 0.049(4) 0.046(4) 0.003(3) 0.007(3) 0.019(3)
C10 0.033(3) 0.056(4) 0.033(3) 0.012(3) 0.011(3) 0.017(3)
O1 0.032(2) 0.044(3) 0.041(3) 0.0069(18) 0.0129(19) 0.019(2)
C11 0.025(3) 0.046(4) 0.047(4) 0.014(3) 0.018(3) 0.018(3)
N2 0.024(2) 0.037(3) 0.030(3) 0.005(2) 0.009(2) 0.013(2)

loop_
_atom_type_symbol
_atom_type_description
_atom_type_scat_dispersion_real
_atom_type_scat_dispersion_imag
_atom_type_scat_source
C C 0.0033 0.0016 'International Tables Vol C Tables 4.2.6.8 and 6.1.1.4'
H H 0.0000 0.0000 'International Tables Vol C Tables 4.2.6.8 and 6.1.1.4'
N N 0.0061 0.0033 'International Tables Vol C Tables 4.2.6.8 and 6.1.1.4'
O O 0.0106 0.0060 'International Tables Vol C Tables 4.2.6.8 and 6.1.1.4'
F F 0.0171 0.0103 'International Tables Vol C Tables 4.2.6.8 and 6.1.1.4'
Cu Cu 0.3201 1.2651 'International Tables Vol C Tables 4.2.6.8 and 6.1.1.4'

loop_
_geom_angle_atom_site_label_1
_geom_angle_atom_site_label_2
_geom_angle_atom_site_label_3
_geom_angle_site_symmetry_1
_geom_angle_site_symmetry_3
_geom_angle
_geom_angle_publ_flag
N2 Cu1 N2 2 . 180.0(2) yes
N2 Cu1 N1 2 2 85.22(17) ?
N2 Cu1 N1 . 2 94.78(17) yes
N2 Cu1 N1 2 . 94.78(17) ?
N2 Cu1 N1 . . 85.22(17) yes
N1 Cu1 N1 2 . 180.0(2) yes
N2 Cu1 O1 2 2 89.68(15) ?
N2 Cu1 O1 . 2 90.32(15) yes
N1 Cu1 O1 . 2 101.78(15) yes
N1 Cu1 O1 2 2 78.22(15) ?
N2 Cu1 O1 2 . 90.32(15) ?
N2 Cu1 O1 . . 89.68(15) yes
N1 Cu1 O1 . . 78.22(15) yes
N1 Cu1 O1 2 . 101.78(15) ?
O1 Cu1 O1 2 . 180.00(16) yes
C10 N1 C9 . . 116.3(5) ?
C10 N1 Cu1 . . 107.8(3) ?
C9 N1 Cu1 . . 111.0(3) ?
C10 N1 H1A . . 107.4 ?
C9 N1 H1A . . 107.1 ?
Cu1 N1 H1A . . 106.9 ?
C2 C1 C6 . . 118.2(6) ?
C2 C1 H1 . . 120.7 ?
C6 C1 H1 . . 121.1 ?
F1 C2 C3 . . 119.4(6) ?
F1 C2 C1 . . 117.9(6) ?
C3 C2 C1 . . 122.7(6) ?
C2 C3 C4 . . 118.8(6) ?
C2 C3 H3 . . 120.6 ?
C4 C3 H3 . . 120.6 ?
C3 C4 C5 . . 121.0(5) ?
C3 C4 H4 . . 119.6 ?
C5 C4 H4 . . 119.4 ?
C6 C5 C4 . . 118.5(5) ?
C6 C5 C7 . . 120.9(5) ?
C4 C5 C7 . . 120.6(5) ?
C5 C6 C1 . . 120.9(6) ?
C5 C6 H6 . . 119.2 ?
C1 C6 H6 . . 119.9 ?
O3 C7 O2 . . 124.8(5) ?
O3 C7 C5 . . 117.4(5) ?
O2 C7 C5 . . 117.8(5) ?
O1 C8 C9 . . 111.4(5) ?
O1 C8 H8A . . 109.5 ?
C9 C8 H8A . . 109.5 ?
O1 C8 H8B . . 109.0 ?
C9 C8 H8B . . 109.3 ?
H8A C8 H8B . . 108.1 ?
N1 C9 C8 . . 112.8(4) ?
N1 C9 H9A . . 108.8 ?
C8 C9 H9A . . 108.9 ?
N1 C9 H9B . . 109.2 ?
C8 C9 H9B . . 109.2 ?
H9A C9 H9B . . 107.8 ?
N1 C10 C11 . . 110.8(5) ?
N1 C10 H10A . . 109.2 ?
C11 C10 H10A . . 126.2 ?
N1 C10 H10C . . 108.6 ?
C11 C10 H10C . . 90.0 ?
H10A C10 H10C . . 109.5 ?
C8 O1 H1B . . 113(6) ?
N2 C11 C10 . . 108.4(5) ?
N2 C11 H11A . . 110.0 ?
C10 C11 H11A . . 110.0 ?
N2 C11 H11B . . 110.0 ?
C10 C11 H11B . . 110.0 ?
H11A C11 H11B . . 108.4 ?
C11 N2 Cu1 . . 110.5(3) ?
C11 N2 H2A . . 109.6 ?
Cu1 N2 H2A . . 109.6 ?
C11 N2 H2B . . 109.6 ?
Cu1 N2 H2B . . 109.6 ?
H2A N2 H2B . . 108.1 ?

loop_
_geom_bond_atom_site_label_1
_geom_bond_atom_site_label_2
_geom_bond_site_symmetry_2
_geom_bond_distance
_geom_bond_publ_flag
Cu1 N2 2 2.004(4) ?
Cu1 N2 . 2.004(4) yes
Cu1 N1 2 2.044(4) ?
Cu1 N1 . 2.044(4) yes
Cu1 O1 2 2.443(4) ?
Cu1 O1 . 2.443(4) yes
O2 C7 . 1.254(7) ?
O3 C7 . 1.245(6) ?
N1 C10 . 1.466(7) ?
N1 C9 . 1.482(6) ?
N1 H1A . 0.90 ?
F1 C2 . 1.357(7) ?
C1 C2 . 1.369(9) ?
C1 C6 . 1.388(9) ?
C1 H1 . 0.96 ?
C2 C3 . 1.361(9) ?
C3 C4 . 1.374(8) ?
C3 H3 . 0.96 ?
C4 C5 . 1.392(7) ?
C4 H4 . 0.96 ?
C5 C6 . 1.384(8) ?
C5 C7 . 1.505(8) ?
C6 H6 . 0.96 ?
C8 O1 . 1.416(7) ?
C8 C9 . 1.518(8) ?
C8 H8A . 0.96 ?
C8 H8B . 0.96 ?
C9 H9A . 0.96 ?
C9 H9B . 0.96 ?
C10 C11 . 1.524(7) ?
C10 H10A . 0.96 ?
C10 H10C . 0.96 ?
O1 H1B . 0.81(8) ?
C11 N2 . 1.480(7) ?
C11 H11A . 0.97 ?
C11 H11B . 0.97 ?
N2 H2A . 0.90 ?
N2 H2B . 0.90 ?

loop_
_geom_hbond_atom_site_label_D
_geom_hbond_atom_site_label_H
_geom_hbond_atom_site_label_A
_geom_hbond_site_symmetry_A
_geom_hbond_distance_DH
_geom_hbond_distance_HA
_geom_hbond_distance_DA
_geom_hbond_angle_DHA
O1 H1B O3 1_554 0.81(8) 1.81(8) 2.606(6) 170(9)
N2 H2B O2 2_556 0.90 2.16 3.025(5) 161
N2 H2A O2 1_454 0.90 2.20 3.008(6) 149
N1 H1A O2 2_656 0.90 2.22 3.013(6) 147
